data_4508982
loop_
_publ_author_name
'Chen, Shuo-ping'
'Yuan, Yi-xuan'
'Pan, Ling-ling'
'Xu, Shu-qin'
'Xia, Han'
'Yuan, Liang-jie'

_publ_section_title
;
 A Novel Supramolecular Plaster Based on An Organic Acid&#x2212;Base
 Compound: Synthesis, Structure, Mechanical Properties, and Sterilizing
 Performance
;
_journal_issue 2
_journal_name_full 'Crystal Growth &amp; Design'
_journal_page_first 874
_journal_paper_doi 10.1021/cg800552s
_journal_volume 9
_journal_year 2009
_chemical_formula_sum 'C4 H14 N4 O7 P2'
_chemical_formula_weight 292.13
_chemical_name_systematic
; 
 ? 
;
_space_group_IT_number 2
_symmetry_cell_setting triclinic
_symmetry_space_group_name_Hall '-P 1'
_symmetry_space_group_name_H-M 'P -1'
_atom_sites_solution_hydrogens geom
_atom_sites_solution_primary direct
_atom_sites_solution_secondary difmap
_audit_creation_method SHELXL-97
_cell_angle_alpha 77.7620(10)
_cell_angle_beta 79.4210(10)
_cell_angle_gamma 76.2830(10)
_cell_formula_units_Z 2
_cell_length_a 5.5117(4)
_cell_length_b 9.3252(7)
_cell_length_c 11.7405(9)
_cell_measurement_reflns_used 2626
_cell_measurement_temperature 273(2)
_cell_measurement_theta_max 29.84
_cell_measurement_theta_min 2.28
_cell_volume 567.23(7)
_computing_cell_refinement 'Bruker SMART'
_computing_data_collection 'Bruker SMART'
_computing_data_reduction 'Bruker SAINT'
_computing_molecular_graphics 'Bruker SHELXTL'
_computing_publication_material 'Bruker SHELXTL'
_computing_structure_refinement 'SHELXL-97 (Sheldrick, 1997)'
_computing_structure_solution 'SHELXS-97 (Sheldrick, 1990)'
_diffrn_ambient_temperature 273(2)
_diffrn_measured_fraction_theta_full 0.963
_diffrn_measured_fraction_theta_max 0.963
_diffrn_measurement_device_type 'CCD area detector'
_diffrn_measurement_method 'phi and omega scans'
_diffrn_radiation_monochromator graphite
_diffrn_radiation_source 'fine-focus sealed tube'
_diffrn_radiation_type MoK\a
_diffrn_radiation_wavelength 0.71073
_diffrn_reflns_av_R_equivalents 0.0116
_diffrn_reflns_av_sigmaI/netI 0.0194
_diffrn_reflns_limit_h_max 5
_diffrn_reflns_limit_h_min -7
_diffrn_reflns_limit_k_max 12
_diffrn_reflns_limit_k_min -12
_diffrn_reflns_limit_l_max 13
_diffrn_reflns_limit_l_min -15
_diffrn_reflns_number 3810
_diffrn_reflns_theta_full 27.99
_diffrn_reflns_theta_max 27.99
_diffrn_reflns_theta_min 2.28
_exptl_absorpt_coefficient_mu 0.416
_exptl_absorpt_correction_T_max 0.9251
_exptl_absorpt_correction_T_min 0.8888
_exptl_absorpt_correction_type multi-scan
_exptl_absorpt_process_details SADABS
_exptl_crystal_colour colorless
_exptl_crystal_density_diffrn 1.710
_exptl_crystal_density_method 'not measured'
_exptl_crystal_description block
_exptl_crystal_F_000 304
_exptl_crystal_size_max 0.29
_exptl_crystal_size_mid 0.24
_exptl_crystal_size_min 0.19
_refine_diff_density_max 0.391
_refine_diff_density_min -0.344
_refine_diff_density_rms 0.060
_refine_ls_extinction_coef 0.027(4)
_refine_ls_extinction_expression Fc^*^=kFc[1+0.001xFc^2^\l^3^/sin(2\q)]^-1/4^
_refine_ls_extinction_method SHELXL
_refine_ls_goodness_of_fit_ref 1.066
_refine_ls_hydrogen_treatment mixed
_refine_ls_matrix_type full
_refine_ls_number_parameters 181
_refine_ls_number_reflns 2638
_refine_ls_number_restraints 0
_refine_ls_restrained_S_all 1.066
_refine_ls_R_factor_all 0.0308
_refine_ls_R_factor_gt 0.0288
_refine_ls_shift/su_max 0.010
_refine_ls_shift/su_mean 0.001
_refine_ls_structure_factor_coef Fsqd
_refine_ls_weighting_details 'calc w=1/[\s^2^(Fo^2^)+(0.0483P)^2^+0.2825P] where P=(Fo^2^+2Fc^2^)/3'
_refine_ls_weighting_scheme calc
_refine_ls_wR_factor_gt 0.0839
_refine_ls_wR_factor_ref 0.0855
_reflns_number_gt 2460
_reflns_number_total 2638
_reflns_threshold_expression >2sigma(I)
_cod_data_source_file cg800552ssup1.cif
_cod_data_source_block 70620csp2_0m
_cod_depositor_comments
;
The following automatic conversions were performed:

'_symmetry_cell_setting' value 'Triclinic' changed to 'triclinic'
according to /home/saulius/struct/CIF-dictionaries/cif_core.dic
dictionary named 'cif_core.dic' version 2.4.2 from
2011-04-26.

'_exptl_absorpt_correction_type' value 'Multi-scan'
changed to 'multi-scan' according to
/home/saulius/struct/CIF-dictionaries/cif_core.dic dictionary named
'cif_core.dic' version 2.4.2 from 2011-04-26.

Automatic conversion script
Id: cif_fix_values 1891 2012-01-12 08:04:46Z andrius 
;
_cod_original_sg_symbol_H-M P-1
_cod_database_code 4508982

loop_
_symmetry_equiv_pos_as_xyz
'x, y, z'
'-x, -y, -z'

loop_
_atom_site_label
_atom_site_type_symbol
_atom_site_fract_x
_atom_site_fract_y
_atom_site_fract_z
_atom_site_U_iso_or_equiv
_atom_site_adp_type
_atom_site_occupancy
_atom_site_symmetry_multiplicity
_atom_site_calc_flag
_atom_site_refinement_flags
C2 C 0.3699(4) 0.3087(2) 0.45554(16) 0.0326(4) Uani 1 1 d .
H2 H 0.3156 0.3770 0.5069 0.039 Uiso 1 1 calc R
C5 C 0.5695(4) 0.1924(2) 0.31792(19) 0.0464(5) Uani 1 1 d .
H5 H 0.6869 0.1670 0.2538 0.056 Uiso 1 1 calc R
C6 C 0.8422(2) 0.71239(15) 0.13624(12) 0.0160(3) Uani 1 1 d .
C7 C 0.7099(3) 0.84686(17) 0.19645(14) 0.0233(3) Uani 1 1 d .
H7A H 0.5899 0.9128 0.1491 0.035 Uiso 1 1 calc R
H7B H 0.8329 0.8999 0.2053 0.035 Uiso 1 1 calc R
H7C H 0.6242 0.8120 0.2725 0.035 Uiso 1 1 calc R
H1 H 0.672(5) 0.378(3) 0.353(2) 0.055(7) Uiso 1 1 d .
H3 H 0.150(6) 0.173(3) 0.499(2) 0.056(8) Uiso 1 1 d .
H6 H 0.811(5) 0.981(3) -0.051(2) 0.051(7) Uiso 1 1 d .
H7 H 1.124(5) 0.416(3) 0.144(2) 0.036(6) Uiso 1 1 d .
H1W1 H 0.780(6) 0.064(4) 0.627(3) 0.067(9) Uiso 1 1 d .
H2W1 H 0.826(5) 0.193(3) 0.643(2) 0.052(7) Uiso 1 1 d .
N1 N 0.5630(3) 0.30825(17) 0.37025(14) 0.0319(3) Uani 1 1 d .
N3 N 0.2691(3) 0.19570(17) 0.45465(14) 0.0335(3) Uani 1 1 d .
N4 N 0.3919(4) 0.11975(19) 0.36760(16) 0.0455(4) Uani 1 1 d .
N6 N 0.6417(2) 0.64133(13) 0.11280(11) 0.0185(2) Uani 1 1 d .
H6A H 0.5379 0.6219 0.1791 0.028 Uiso 1 1 calc R
H6B H 0.7140 0.5563 0.0865 0.028 Uiso 1 1 calc R
H6C H 0.5547 0.7039 0.0589 0.028 Uiso 1 1 calc R
O1 O 1.23504(19) 0.83534(11) 0.01544(10) 0.0215(2) Uani 1 1 d .
O2 O 1.0907(2) 0.65093(12) -0.07650(10) 0.0238(2) Uani 1 1 d .
O3 O 0.8249(2) 0.90311(13) -0.07114(10) 0.0241(2) Uani 1 1 d .
O4 O 1.2053(2) 0.64790(12) 0.28106(10) 0.0239(2) Uani 1 1 d .
O5 O 1.2028(2) 0.45375(13) 0.16916(11) 0.0263(3) Uani 1 1 d .
O6 O 0.8408(2) 0.50883(13) 0.33339(10) 0.0265(3) Uani 1 1 d .
O1W O 0.8755(3) 0.1245(2) 0.60387(17) 0.0621(6) Uani 1 1 d .
P1 P 1.02163(6) 0.77563(4) -0.00702(3) 0.01582(12) Uani 1 1 d .
P2 P 1.03187(6) 0.57390(4) 0.24103(3) 0.01668(12) Uani 1 1 d .

loop_
_atom_site_aniso_label
_atom_site_aniso_U_11
_atom_site_aniso_U_22
_atom_site_aniso_U_33
_atom_site_aniso_U_23
_atom_site_aniso_U_13
_atom_site_aniso_U_12
C2 0.0375(9) 0.0297(8) 0.0327(9) -0.0078(7) -0.0017(7) -0.0115(7)
C5 0.0551(13) 0.0364(10) 0.0456(11) -0.0140(9) 0.0207(10) -0.0209(9)
C6 0.0121(6) 0.0155(6) 0.0215(6) -0.0056(5) -0.0007(5) -0.0043(5)
C7 0.0214(7) 0.0195(7) 0.0284(7) -0.0096(6) 0.0003(6) -0.0013(5)
N1 0.0338(8) 0.0273(7) 0.0345(8) -0.0004(6) -0.0016(6) -0.0132(6)
N3 0.0349(8) 0.0328(8) 0.0342(8) -0.0080(6) 0.0057(6) -0.0156(7)
N4 0.0597(11) 0.0356(8) 0.0450(9) -0.0181(7) 0.0158(8) -0.0252(8)
N6 0.0126(5) 0.0193(5) 0.0244(6) -0.0042(5) -0.0024(4) -0.0047(4)
O1 0.0160(5) 0.0179(5) 0.0317(6) -0.0033(4) -0.0039(4) -0.0059(4)
O2 0.0264(6) 0.0201(5) 0.0257(5) -0.0097(4) 0.0004(4) -0.0046(4)
O3 0.0248(6) 0.0177(5) 0.0309(6) -0.0028(4) -0.0108(4) -0.0028(4)
O4 0.0208(5) 0.0265(5) 0.0288(6) -0.0085(4) -0.0065(4) -0.0078(4)
O5 0.0233(6) 0.0235(5) 0.0334(6) -0.0125(5) -0.0068(5) 0.0015(4)
O6 0.0254(6) 0.0293(6) 0.0254(6) -0.0009(4) -0.0003(4) -0.0129(5)
O1W 0.0609(11) 0.0707(11) 0.0705(11) -0.0501(10) 0.0358(9) -0.0454(10)
P1 0.01469(19) 0.01344(18) 0.01986(19) -0.00383(13) -0.00149(13) -0.00386(13)
P2 0.01442(19) 0.01687(18) 0.0199(2) -0.00443(13) -0.00236(13) -0.00446(13)

loop_
_atom_type_symbol
_atom_type_description
_atom_type_scat_dispersion_real
_atom_type_scat_dispersion_imag
_atom_type_scat_source
C C 0.0033 0.0016 'International Tables Vol C Tables 4.2.6.8 and 6.1.1.4'
H H 0.0000 0.0000 'International Tables Vol C Tables 4.2.6.8 and 6.1.1.4'
N N 0.0061 0.0033 'International Tables Vol C Tables 4.2.6.8 and 6.1.1.4'
O O 0.0106 0.0060 'International Tables Vol C Tables 4.2.6.8 and 6.1.1.4'
P P 0.1023 0.0942 'International Tables Vol C Tables 4.2.6.8 and 6.1.1.4'

loop_
_geom_angle_atom_site_label_1
_geom_angle_atom_site_label_2
_geom_angle_atom_site_label_3
_geom_angle
N3 C2 N1 107.51(16)
N3 C2 H2 126.2
N1 C2 H2 126.2
N4 C5 N1 111.92(17)
N4 C5 H5 124.0
N1 C5 H5 124.0
N6 C6 C7 107.93(11)
N6 C6 P1 107.54(9)
C7 C6 P1 110.34(9)
N6 C6 P2 108.02(9)
C7 C6 P2 107.89(10)
P1 C6 P2 114.91(7)
C6 C7 H7A 109.5
C6 C7 H7B 109.5
H7A C7 H7B 109.5
C6 C7 H7C 109.5
H7A C7 H7C 109.5
H7B C7 H7C 109.5
C2 N1 C5 105.98(15)
C2 N1 H1 124.5(16)
C5 N1 H1 129.5(16)
C2 N3 N4 111.18(16)
C2 N3 H3 125.8(19)
N4 N3 H3 123.0(19)
C5 N4 N3 103.41(15)
C6 N6 H6A 109.5
C6 N6 H6B 109.5
H6A N6 H6B 109.5
C6 N6 H6C 109.5
H6A N6 H6C 109.5
H6B N6 H6C 109.5
P1 O3 H6 111.6(19)
P2 O5 H7 110.7(18)
H1W1 O1W H2W1 108(3)
O2 P1 O1 116.67(6)
O2 P1 O3 106.95(6)
O1 P1 O3 111.45(6)
O2 P1 C6 108.82(6)
O1 P1 C6 108.16(6)
O3 P1 C6 104.04(6)
O4 P2 O6 117.29(7)
O4 P2 O5 106.64(7)
O6 P2 O5 111.95(7)
O4 P2 C6 109.48(6)
O6 P2 C6 104.66(6)
O5 P2 C6 106.32(6)

loop_
_geom_bond_atom_site_label_1
_geom_bond_atom_site_label_2
_geom_bond_distance
C2 N3 1.305(2)
C2 N1 1.321(2)
C2 H2 0.9300
C5 N4 1.302(3)
C5 N1 1.342(2)
C5 H5 0.9300
C6 N6 1.5077(17)
C6 C7 1.5351(18)
C6 P1 1.8439(14)
C6 P2 1.8527(14)
C7 H7A 0.9600
C7 H7B 0.9600
C7 H7C 0.9600
N1 H1 0.95(3)
N3 N4 1.353(2)
N3 H3 0.80(3)
N6 H6A 0.8900
N6 H6B 0.8900
N6 H6C 0.8900
O1 P1 1.5000(10)
O2 P1 1.4969(11)
O3 P1 1.5701(11)
O3 H6 0.79(3)
O4 P2 1.4921(11)
O5 P2 1.5696(11)
O5 H7 0.75(2)
O6 P2 1.5025(11)
O1W H1W1 0.83(3)
O1W H2W1 0.83(3)

loop_
_geom_hbond_atom_site_label_D
_geom_hbond_atom_site_label_H
_geom_hbond_atom_site_label_A
_geom_hbond_distance_DH
_geom_hbond_distance_HA
_geom_hbond_distance_DA
_geom_hbond_angle_DHA
_geom_hbond_site_symmetry_A
N6 H6C O1 0.89 1.98 2.7827(16) 149.8 1_455
N6 H6B O2 0.89 1.99 2.8530(16) 162.3 2_765
N6 H6A O4 0.89 1.99 2.8156(17) 153.8 1_455
O1W H2W1 O4 0.83(3) 1.84(3) 2.6601(19) 166(3) 2_766
O1W H1W1 N4 0.83(3) 2.13(3) 2.925(2) 160(3) 2_656
O5 H7 O2 0.75(2) 1.82(2) 2.5690(17) 173(2) 2_765
O3 H6 O1 0.79(3) 1.80(3) 2.5885(16) 175(3) 2_775
N3 H3 O1W 0.80(3) 1.85(3) 2.648(2) 178(3) 1_455
N1 H1 O6 0.95(3) 1.66(3) 2.6081(18) 174(3) .

loop_
_geom_torsion_atom_site_label_1
_geom_torsion_atom_site_label_2
_geom_torsion_atom_site_label_3
_geom_torsion_atom_site_label_4
_geom_torsion
N3 C2 N1 C5 1.0(2)
N4 C5 N1 C2 -0.8(3)
N1 C2 N3 N4 -0.8(2)
N1 C5 N4 N3 0.3(3)
C2 N3 N4 C5 0.3(2)
N6 C6 P1 O2 -47.84(10)
C7 C6 P1 O2 -165.32(10)
P2 C6 P1 O2 72.45(9)
N6 C6 P1 O1 -175.49(8)
C7 C6 P1 O1 67.03(11)
P2 C6 P1 O1 -55.20(9)
N6 C6 P1 O3 65.90(10)
C7 C6 P1 O3 -51.58(11)
P2 C6 P1 O3 -173.81(7)
N6 C6 P2 O4 -171.07(8)
C7 C6 P2 O4 -54.63(11)
P1 C6 P2 O4 68.91(9)
N6 C6 P2 O6 -44.54(10)
C7 C6 P2 O6 71.89(10)
P1 C6 P2 O6 -164.56(7)
N6 C6 P2 O5 74.09(10)
C7 C6 P2 O5 -169.48(9)
P1 C6 P2 O5 -45.93(9)
